data_1576228
loop_
_publ_author_name
'Liu, Zhen-Wei'
'Wang, Yuanrui'
'A., Ru-Han'
'Wu, Xiao-Feng'

_publ_section_title
;
 Nickel-catalyzed aminocarbonylation of aryl chlorides enabled by a newly
 designed CO source
;
_journal_name_full 'Chemical Science'
_journal_paper_doi 10.1039/D5SC07751F
_journal_year 2025
_chemical_formula_moiety 'C12 H12 O12'
_chemical_formula_sum 'C12 H12 O12'
_chemical_formula_weight 348.22
_space_group_crystal_system monoclinic
_space_group_IT_number 14
_space_group_name_Hall '-P 2yn'
_space_group_name_H-M_alt 'P 1 21/n 1'
_atom_sites_solution_hydrogens geom
_atom_sites_solution_primary dual
_audit_creation_date 2024-10-23
_audit_creation_method
;
Olex2 1.5
(compiled 2024.02.16 svn.r378c4104 for OlexSys, GUI svn.r6928)
;
_audit_update_record
;
2024-10-23 deposited with the CCDC.	2025-10-30 downloaded from the CCDC.
;
_cell_angle_alpha 90
_cell_angle_beta 105.204(5)
_cell_angle_gamma 90
_cell_formula_units_Z 8
_cell_length_a 15.7617(7)
_cell_length_b 12.2724(5)
_cell_length_c 15.9680(8)
_cell_measurement_reflns_used 66.985
_cell_measurement_temperature 293(2)
_cell_measurement_theta_max 66.985
_cell_measurement_theta_min 4.606
_cell_volume 2980.6(2)
_computing_molecular_graphics 'Olex2 1.5 (Dolomanov et al., 2009)'
_computing_publication_material 'Olex2 1.5 (Dolomanov et al., 2009)'
_computing_structure_refinement 'SHELXL 2019/3 (Sheldrick, 2015)'
_computing_structure_solution 'SHELXT 2018/2 (Sheldrick, 2018)'
_diffrn_ambient_temperature 293(2)
_diffrn_measured_fraction_theta_full 0.983
_diffrn_measured_fraction_theta_max 0.983
_diffrn_measurement_device_type 'Bruker APEX-II CCD'
_diffrn_measurement_method '\f and \w scans'
_diffrn_radiation_type CuK\a
_diffrn_radiation_wavelength 1.54178
_diffrn_reflns_av_R_equivalents 0.0303
_diffrn_reflns_av_unetI/netI 0.0218
_diffrn_reflns_Laue_measured_fraction_full 0.983
_diffrn_reflns_Laue_measured_fraction_max 0.983
_diffrn_reflns_limit_h_max 18
_diffrn_reflns_limit_h_min -18
_diffrn_reflns_limit_k_max 13
_diffrn_reflns_limit_k_min -14
_diffrn_reflns_limit_l_max 19
_diffrn_reflns_limit_l_min -17
_diffrn_reflns_number 19876
_diffrn_reflns_point_group_measured_fraction_full 0.983
_diffrn_reflns_point_group_measured_fraction_max 0.983
_diffrn_reflns_theta_full 66.985
_diffrn_reflns_theta_max 66.985
_diffrn_reflns_theta_min 4.606
_diffrn_standards_number 0
_exptl_absorpt_coefficient_mu 1.271
_exptl_absorpt_correction_type none
_exptl_crystal_colour colourless
_exptl_crystal_colour_primary colourless
_exptl_crystal_density_diffrn 1.552
_exptl_crystal_description block
_exptl_crystal_F_000 1440
_refine_diff_density_max 0.340
_refine_diff_density_min -0.214
_refine_diff_density_rms 0.044
_refine_ls_extinction_method none
_refine_ls_goodness_of_fit_ref 1.081
_refine_ls_hydrogen_treatment constr
_refine_ls_matrix_type full
_refine_ls_number_parameters 517
_refine_ls_number_reflns 5209
_refine_ls_number_restraints 38
_refine_ls_restrained_S_all 1.083
_refine_ls_R_factor_all 0.0706
_refine_ls_R_factor_gt 0.0592
_refine_ls_shift/su_max 0.002
_refine_ls_shift/su_mean 0.000
_refine_ls_structure_factor_coef Fsqd
_refine_ls_weighting_details 'w=1/[\s^2^(Fo^2^)+(0.0691P)^2^+1.8411P] where P=(Fo^2^+2Fc^2^)/3'
_refine_ls_weighting_scheme calc
_refine_ls_wR_factor_gt 0.1569
_refine_ls_wR_factor_ref 0.1669
_reflns_Friedel_coverage 0.000
_reflns_number_gt 4282
_reflns_number_total 5209
_reflns_threshold_expression 'I > 2\s(I)'
_cod_data_source_file d5sc07751f2.cif
_cod_data_source_block lzw
_cod_database_code 1576228
_shelx_shelxl_version_number 2019/3
_shelx_space_group_comment
;
The symmetry employed for this shelxl refinement is uniquely defined
by the following loop, which should always be used as a source of
symmetry information in preference to the above space-group names.
They are only intended as comments.
;
_olex2_refinement_description
;
1. Fixed Uiso
 At 1.2 times of:
  All C(H) groups, All C(H,H) groups
2. Restrained distances
 C1-O3 \\sim C1-O3A
 with sigma of 0.02
 O3-C2 \\sim O3A-C2
 with sigma of 0.02
 O00C-C00Y \\sim O5-C00Y
 with sigma of 0.02
 C01A-O01B \\sim C01A-O6
 with sigma of 0.02
3. Rigid bond restraints
 O00D
 with sigma for 1-2 distances of 0.01 and sigma for 1-3 distances of 0.01
 O3, O00D
 with sigma for 1-2 distances of 0.01 and sigma for 1-3 distances of 0.01
4. Uiso/Uaniso restraints and constraints
O1: within 1.7A with sigma of 0.01 and sigma for terminal atoms of 0.01 within
1.7A
O01E \\sim O10: within 1.7A with sigma of 0.04 and sigma for terminal atoms of
0.08 within 1.7A
O3 \\sim O3A: within 1.7A with sigma of 0.04 and sigma for terminal atoms of
0.08 within 1.7A
O01B \\sim O4 \\sim O00E: within 1.7A with sigma of 0.04 and sigma for terminal
atoms of 0.08 within 1.7A
O6 \\sim O01B: within 1.7A with sigma of 0.04 and sigma for terminal atoms of
0.08 within 1.7A
Uanis(C017) \\sim Ueq: with sigma of 0.01 and sigma for terminal atoms of 0.01
Uanis(O3A) \\sim Ueq: with sigma of 0.01 and sigma for terminal atoms of 0.01
5. Others
 Sof(H00B)=Sof(H01A)=Sof(H01B)=Sof(O3)=Sof(O1)=Sof(C3)=Sof(H3)=Sof(O2)=Sof(C2)=
 Sof(H2)=Sof(O01E)=Sof(O4)=1-FVAR(1)
 Sof(O00E)=Sof(H00V)=Sof(H010)=Sof(H011)=Sof(C017)=Sof(H017)=Sof(O019)=
 Sof(O01C)=Sof(C1)=Sof(H1)=Sof(O10)=Sof(O3A)=FVAR(1)
 Sof(H00A)=Sof(O5)=1-FVAR(2)
 Sof(O00C)=Sof(H00Y)=FVAR(2)
 Sof(H01D)=Sof(O6)=1-FVAR(3)
 Sof(H01C)=Sof(O01B)=FVAR(3)
6.a Ternary CH refined with riding coordinates:
 C00G(H00G), C00H(H00H), C00I(H00I), C00J(H00J), C00K(H00K), C00L(H00L),
 C00N(H00N), C00O(H00O), C00Q(H00Q), C00R(H00R), C010(H010), C010(H01A),
 C011(H011), C011(H01B)
6.b Aromatic/amide H refined with riding coordinates:
 C00P(H00P), C00S(H00S), C00V(H00V), C00V(H00B), C00X(H00X), C00Y(H00Y),
 C00Y(H00A), C00Z(H00Z), C012(H012), C014(H014), C017(H017), C018(H018),
 C01A(H01C), C01A(H01D), C1(H1), C3(H3), C2(H2)
;
_olex2_submission_special_instructions 'No special instructions were received'

loop_
_space_group_symop_operation_xyz
'x, y, z'
'-x+1/2, y+1/2, -z+1/2'
'-x, -y, -z'
'x-1/2, -y-1/2, z-1/2'

loop_
_atom_site_label
_atom_site_type_symbol
_atom_site_fract_x
_atom_site_fract_y
_atom_site_fract_z
_atom_site_U_iso_or_equiv
_atom_site_adp_type
_atom_site_occupancy
_atom_site_site_symmetry_order
_atom_site_calc_flag
_atom_site_refinement_flags_posn
_atom_site_refinement_flags_adp
_atom_site_refinement_flags_occupancy
_atom_site_disorder_assembly
_atom_site_disorder_group
O001 O 0.44266(11) 0.42932(15) 0.70833(13) 0.0550(5) Uani 1 1 d . . . . .
O002 O 0.78181(11) 0.29926(15) 0.71363(13) 0.0566(5) Uani 1 1 d . . . . .
O003 O 0.74464(12) 0.37969(15) 0.86843(12) 0.0560(5) Uani 1 1 d . . . . .
O004 O 0.59063(13) 0.49960(15) 0.84662(12) 0.0590(5) Uani 1 1 d . . . . .
O005 O 0.48165(12) 0.35237(18) 0.55938(12) 0.0634(5) Uani 1 1 d . . . . .
O006 O 0.65686(13) 0.41130(17) 0.59717(13) 0.0635(5) Uani 1 1 d . . . . .
O007 O 0.55613(12) 0.94842(17) 0.78976(16) 0.0709(6) Uani 1 1 d . . . . .
O008 O 0.81934(15) 0.15627(19) 0.80358(16) 0.0749(6) Uani 1 1 d . . . . .
O009 O 0.21212(12) 0.81403(18) 0.74938(16) 0.0728(6) Uani 1 1 d . . . . .
O00A O 0.34306(14) 0.77051(17) 0.90288(14) 0.0697(6) Uani 1 1 d . . . . .
O00B O 0.49257(14) 0.90393(19) 0.93126(14) 0.0716(6) Uani 1 1 d . . . . .
O00C O 0.1895(17) 0.654(2) 0.6816(15) 0.067(4) Uani 0.45(8) 1 d D . P A 1
O00D O 0.55737(17) 1.1301(2) 0.7984(2) 0.0979(9) Uani 1 1 d . . . . .
O00E O 0.4431(9) 0.6118(11) 0.7262(8) 0.073(3) Uani 0.557(4) 1 d . U P B 1
O00F O 0.81950(18) 0.5353(2) 0.86542(18) 0.0965(8) Uani 1 1 d . . . . .
C00G C 0.69447(14) 0.3042(2) 0.72541(16) 0.0438(5) Uani 1 1 d . . . . .
H00G H 0.681483 0.236408 0.751981 0.053 Uiso 1 1 calc R U . . .
C00H C 0.68797(15) 0.4000(2) 0.78375(15) 0.0437(5) Uani 1 1 d . . . . .
H00H H 0.705215 0.467568 0.759903 0.052 Uiso 1 1 calc R U . . .
C00I C 0.53231(14) 0.4283(2) 0.70255(15) 0.0437(5) Uani 1 1 d . . . . .
H00I H 0.546700 0.496570 0.677562 0.052 Uiso 1 1 calc R U . . .
C00J C 0.59432(16) 0.4088(2) 0.79143(15) 0.0450(5) Uani 1 1 d . . . . .
H00J H 0.577852 0.341866 0.816673 0.054 Uiso 1 1 calc R U . . .
C00K C 0.53838(15) 0.3322(2) 0.64413(16) 0.0475(6) Uani 1 1 d . . . . .
H00K H 0.519391 0.265743 0.667992 0.057 Uiso 1 1 calc R U . . .
C00L C 0.45004(16) 0.8626(2) 0.84805(17) 0.0506(6) Uani 1 1 d . . . . .
H00L H 0.474849 0.791669 0.839228 0.061 Uiso 1 1 calc R U . . .
O00M O 0.38948(19) 0.2175(3) 0.5747(2) 0.1137(11) Uani 1 1 d . . . . .
C00N C 0.63156(16) 0.3170(2) 0.63588(16) 0.0481(6) Uani 1 1 d . . . . .
H00N H 0.634538 0.252730 0.600352 0.058 Uiso 1 1 calc R U . . .
C00O C 0.35272(17) 0.8513(2) 0.84247(18) 0.0521(6) Uani 1 1 d . . . . .
H00O H 0.328693 0.920956 0.855583 0.062 Uiso 1 1 calc R U . . .
C00P C 0.83516(18) 0.2202(2) 0.7546(2) 0.0617(7) Uani 1 1 d . . . . .
H00P H 0.890014 0.215111 0.743339 0.074 Uiso 1 1 calc R U . . .
C00Q C 0.30435(16) 0.8128(2) 0.75309(19) 0.0562(7) Uani 1 1 d . . . . .
H00Q H 0.322854 0.738633 0.743424 0.067 Uiso 1 1 calc R U . . .
C00R C 0.46300(16) 0.9428(2) 0.7810(2) 0.0596(7) Uani 1 1 d . . . . .
H00R H 0.440434 1.014639 0.791187 0.071 Uiso 1 1 calc R U . . .
C00S C 0.80561(19) 0.4561(3) 0.9015(2) 0.0660(8) Uani 1 1 d . . . . .
H00S H 0.839843 0.445443 0.957918 0.079 Uiso 1 1 calc R U . . .
O00T O 0.5892(2) 0.7667(3) 0.9562(2) 0.1257(12) Uani 1 1 d . . . . .
O00U O 0.5110(3) 0.4045(3) 0.9184(2) 0.1341(14) Uani 1 1 d . . . . .
C00V C 0.4053(2) 0.5257(3) 0.7145(2) 0.0693(8) Uani 1 1 d . . . . .
H00V H 0.345205 0.526264 0.709468 0.083 Uiso 0.557(4) 1 calc R U P B 1
H00B H 0.349645 0.524711 0.724134 0.083 Uiso 0.443(4) 1 calc R U P B 2
O00W O 0.2966(3) 0.8918(4) 0.9857(2) 0.1365(14) Uani 1 1 d . . . . .
C00X C 0.5938(2) 1.0461(3) 0.7999(2) 0.0711(8) Uani 1 1 d . . . . .
H00X H 0.654553 1.048270 0.808986 0.085 Uiso 1 1 calc R U . . .
C00Y C 0.1644(2) 0.7262(3) 0.7176(3) 0.0735(9) Uani 1 1 d D . . . .
H00Y H 0.107768 0.721460 0.724530 0.088 Uiso 0.45(8) 1 calc R U P A 1
H00A H 0.103612 0.733388 0.703936 0.088 Uiso 0.55(8) 1 calc R U P A 2
C00Z C 0.4098(2) 0.2878(4) 0.5340(2) 0.0814(11) Uani 1 1 d . . . . .
H00Z H 0.373012 0.300382 0.479039 0.098 Uiso 1 1 calc R U . . .
C010 C 0.31927(19) 0.8883(3) 0.6835(2) 0.0775(10) Uani 1 1 d . . . . .
H010 H 0.296499 0.959830 0.693994 0.093 Uiso 0.557(4) 1 calc R U P B 1
H01A H 0.294345 0.851998 0.627741 0.093 Uiso 0.443(4) 1 calc R U P B 2
C011 C 0.4171(2) 0.9028(4) 0.6916(2) 0.0816(11) Uani 1 1 d . . . . .
H011 H 0.439918 0.829196 0.687873 0.098 Uiso 0.557(4) 1 calc R U P B 1
H01B H 0.422954 0.959713 0.650462 0.098 Uiso 0.443(4) 1 calc R U P B 2
C012 C 0.5459(3) 0.4849(4) 0.9074(2) 0.0834(10) Uani 1 1 d . . . . .
H012 H 0.542892 0.543595 0.943328 0.100 Uiso 1 1 calc R U . . .
C014 C 0.3149(3) 0.8024(4) 0.9715(3) 0.0957(12) Uani 1 1 d . . . . .
H014 H 0.309380 0.748905 1.011006 0.115 Uiso 1 1 calc R U . . .
C017 C 0.4838(8) 0.9256(10) 0.5767(7) 0.086(3) Uani 0.557(4) 1 d . U P B 1
H017 H 0.492373 0.971964 0.533580 0.103 Uiso 0.557(4) 1 calc R U P B 1
C018 C 0.5610(3) 0.8483(4) 0.9784(3) 0.0934(12) Uani 1 1 d . . . . .
H018 H 0.588868 0.875484 1.033096 0.112 Uiso 1 1 calc R U . . .
O019 O 0.2799(3) 0.8618(4) 0.6063(3) 0.0826(14) Uani 0.557(4) 1 d . . P B 1
C01A C 0.6765(4) 0.3976(5) 0.5199(3) 0.1109(16) Uani 1 1 d D . . . .
H01C H 0.705482 0.454673 0.500884 0.133 Uiso 0.61(6) 1 calc R U P C 1
H01D H 0.673699 0.457286 0.483395 0.133 Uiso 0.39(6) 1 calc R U P C 2
O01B O 0.6605(13) 0.3220(14) 0.4757(9) 0.158(6) Uani 0.61(6) 1 d D U P C 1
O01C O 0.4270(3) 0.9560(4) 0.6200(3) 0.0845(15) Uani 0.557(4) 1 d . . P B 1
C1 C 0.2230(5) 0.9234(8) 0.5494(6) 0.083(2) Uani 0.557(4) 1 d . . P B 1
H1 H 0.203747 0.900409 0.491996 0.100 Uiso 0.557(4) 1 calc R U P B 1
O3 O 0.2245(7) 0.9975(13) 0.5408(6) 0.090(3) Uani 0.443(4) 1 d . U P B 2
O1 O 0.4540(3) 0.8231(3) 0.6752(3) 0.0526(12) Uani 0.443(4) 1 d . . P B 2
C3 C 0.4724(5) 0.8125(7) 0.5999(4) 0.0662(19) Uani 0.443(4) 1 d . . P B 2
H3 H 0.489904 0.743880 0.586105 0.079 Uiso 0.443(4) 1 calc R U P B 2
O2 O 0.2787(3) 0.9762(3) 0.6813(3) 0.0523(12) Uani 0.443(4) 1 d . . P B 2
C2 C 0.2332(7) 1.0235(9) 0.6088(8) 0.084(3) Uani 0.443(4) 1 d . . P B 2
H2 H 0.204616 1.087696 0.616172 0.101 Uiso 0.443(4) 1 calc R U P B 2
O01E O 0.4688(8) 0.8821(9) 0.5484(6) 0.090(3) Uani 0.443(4) 1 d . U P B 2
O10 O 0.5250(4) 0.8423(6) 0.5891(4) 0.1017(18) Uani 0.557(4) 1 d . U P B 1
O3A O 0.1975(9) 1.0034(15) 0.5692(11) 0.156(5) Uani 0.557(4) 1 d . U P B 1
O4 O 0.4352(14) 0.6085(16) 0.7092(15) 0.127(7) Uani 0.443(4) 1 d . U P B 2
O5 O 0.1928(18) 0.6395(13) 0.705(3) 0.077(5) Uani 0.55(8) 1 d D . P A 2
O6 O 0.697(4) 0.3130(16) 0.498(3) 0.182(12) Uani 0.39(6) 1 d D U P C 2

loop_
_atom_site_aniso_label
_atom_site_aniso_U_11
_atom_site_aniso_U_22
_atom_site_aniso_U_33
_atom_site_aniso_U_23
_atom_site_aniso_U_13
_atom_site_aniso_U_12
O001 0.0405(9) 0.0556(10) 0.0709(12) -0.0095(9) 0.0181(8) 0.0014(8)
O002 0.0404(9) 0.0547(10) 0.0776(12) 0.0064(9) 0.0210(8) 0.0015(8)
O003 0.0547(10) 0.0572(11) 0.0487(10) 0.0047(8) 0.0001(8) 0.0013(8)
O004 0.0687(11) 0.0534(10) 0.0525(10) -0.0132(8) 0.0119(9) 0.0065(9)
O005 0.0532(10) 0.0813(13) 0.0497(10) -0.0099(9) 0.0027(8) 0.0038(9)
O006 0.0660(11) 0.0694(13) 0.0583(11) 0.0081(9) 0.0221(9) -0.0021(10)
O007 0.0448(10) 0.0613(12) 0.1109(17) 0.0155(11) 0.0280(10) 0.0050(9)
O008 0.0743(14) 0.0600(13) 0.0842(15) 0.0066(12) 0.0100(12) 0.0156(11)
O009 0.0427(10) 0.0698(13) 0.1087(17) -0.0139(12) 0.0250(10) 0.0005(9)
O00A 0.0749(13) 0.0645(12) 0.0780(14) 0.0179(10) 0.0346(11) 0.0015(10)
O00B 0.0699(13) 0.0766(14) 0.0647(13) -0.0142(11) 0.0112(10) 0.0018(11)
O00C 0.066(5) 0.062(6) 0.065(7) 0.005(5) 0.003(5) -0.008(5)
O00D 0.0789(16) 0.0607(14) 0.158(3) 0.0128(15) 0.0384(17) -0.0080(12)
O00E 0.067(4) 0.052(5) 0.093(4) -0.017(4) 0.009(3) 0.012(3)
O00F 0.0933(18) 0.0888(18) 0.0885(17) 0.0002(15) -0.0099(14) -0.0364(15)
C00G 0.0360(11) 0.0421(12) 0.0553(14) 0.0005(10) 0.0155(10) -0.0003(9)
C00H 0.0415(12) 0.0431(12) 0.0428(12) 0.0023(10) 0.0044(9) -0.0018(10)
C00I 0.0380(11) 0.0462(13) 0.0475(13) -0.0033(10) 0.0122(9) 0.0005(10)
C00J 0.0488(13) 0.0435(13) 0.0434(12) -0.0051(10) 0.0134(10) 0.0020(10)
C00K 0.0392(12) 0.0558(14) 0.0454(13) -0.0071(11) 0.0073(10) 0.0018(10)
C00L 0.0474(13) 0.0477(14) 0.0581(15) -0.0006(11) 0.0162(11) 0.0037(11)
O00M 0.0863(19) 0.149(3) 0.101(2) -0.037(2) 0.0153(16) -0.055(2)
C00N 0.0453(13) 0.0509(14) 0.0499(13) -0.0051(11) 0.0153(10) 0.0009(11)
C00O 0.0523(14) 0.0429(13) 0.0665(16) 0.0054(12) 0.0255(12) 0.0040(11)
C00P 0.0429(14) 0.0533(16) 0.084(2) -0.0104(15) 0.0084(13) 0.0071(12)
C00Q 0.0393(13) 0.0558(15) 0.0755(18) -0.0026(13) 0.0185(12) 0.0064(11)
C00R 0.0408(13) 0.0568(16) 0.086(2) 0.0181(14) 0.0244(13) 0.0081(12)
C00S 0.0560(16) 0.075(2) 0.0563(16) -0.0074(15) -0.0045(13) -0.0020(15)
O00T 0.111(2) 0.113(2) 0.119(3) 0.008(2) -0.0305(19) 0.036(2)
O00U 0.201(4) 0.126(3) 0.116(3) -0.019(2) 0.113(3) -0.023(3)
C00V 0.0569(17) 0.067(2) 0.087(2) 0.0017(19) 0.0247(16) 0.0181(16)
O00W 0.177(4) 0.142(3) 0.125(3) 0.007(2) 0.102(3) 0.037(3)
C00X 0.0534(16) 0.072(2) 0.091(2) 0.0155(17) 0.0238(15) -0.0073(15)
C00Y 0.0477(16) 0.074(2) 0.098(3) 0.001(2) 0.0176(16) -0.0081(15)
C00Z 0.0497(17) 0.123(3) 0.064(2) -0.037(2) 0.0016(14) -0.0031(19)
C010 0.0466(15) 0.111(3) 0.074(2) 0.024(2) 0.0143(15) 0.0141(17)
C011 0.0496(16) 0.129(3) 0.069(2) 0.036(2) 0.0202(15) 0.0092(19)
C012 0.105(3) 0.095(3) 0.0558(18) -0.0138(18) 0.0312(18) 0.016(2)
C014 0.092(3) 0.122(4) 0.086(3) 0.025(3) 0.045(2) 0.008(3)
C017 0.081(5) 0.107(7) 0.082(6) 0.015(5) 0.041(4) -0.009(5)
C018 0.084(3) 0.106(3) 0.077(2) 0.001(2) -0.003(2) -0.002(2)
O019 0.080(3) 0.084(3) 0.070(3) -0.017(2) -0.007(2) -0.001(2)
C01A 0.103(3) 0.165(5) 0.079(3) 0.019(3) 0.048(3) -0.005(4)
O01B 0.165(10) 0.251(14) 0.070(6) -0.046(6) 0.052(6) -0.048(10)
O01C 0.071(2) 0.096(3) 0.097(3) 0.047(3) 0.039(2) 0.025(2)
C1 0.086(5) 0.088(5) 0.063(4) 0.006(4) -0.003(3) -0.018(4)
O3 0.097(5) 0.114(7) 0.051(4) 0.034(4) 0.006(3) 0.015(5)
O1 0.062(3) 0.046(2) 0.055(2) 0.0017(17) 0.0254(19) 0.0079(19)
C3 0.061(4) 0.089(5) 0.055(4) 0.000(4) 0.027(3) -0.009(4)
O2 0.054(2) 0.049(2) 0.051(2) 0.0011(18) 0.0081(17) 0.0177(18)
C2 0.077(6) 0.076(6) 0.091(8) 0.014(5) 0.005(5) 0.014(5)
O01E 0.115(7) 0.098(6) 0.068(5) 0.018(4) 0.041(5) 0.003(5)
O10 0.102(4) 0.117(5) 0.106(4) 0.008(3) 0.061(4) 0.018(4)
O3A 0.140(8) 0.143(8) 0.160(9) 0.007(7) -0.007(6) 0.006(7)
O4 0.092(10) 0.070(10) 0.237(19) 0.049(10) 0.076(11) 0.033(7)
O5 0.075(6) 0.058(4) 0.104(12) 0.007(5) 0.032(8) -0.009(3)
O6 0.27(3) 0.174(16) 0.16(2) -0.013(12) 0.16(2) 0.054(16)

loop_
_atom_type_symbol
_atom_type_description
_atom_type_scat_dispersion_real
_atom_type_scat_dispersion_imag
_atom_type_scat_source
C C 0.0181 0.0091 'International Tables Vol C Tables 4.2.6.8 and 6.1.1.4'
H H 0.0000 0.0000 'International Tables Vol C Tables 4.2.6.8 and 6.1.1.4'
O O 0.0492 0.0322 'International Tables Vol C Tables 4.2.6.8 and 6.1.1.4'

loop_
_geom_angle_atom_site_label_1
_geom_angle_atom_site_label_2
_geom_angle_atom_site_label_3
_geom_angle
_geom_angle_site_symmetry_1
_geom_angle_site_symmetry_3
_geom_angle_publ_flag
C00V O001 C00I 118.1(2) . . ?
C00P O002 C00G 117.9(2) . . ?
C00S O003 C00H 116.9(2) . . ?
C012 O004 C00J 116.8(3) . . ?
C00Z O005 C00K 116.5(3) . . ?
C01A O006 C00N 116.9(3) . . ?
C00X O007 C00R 117.8(2) . . ?
C00Y O009 C00Q 117.9(2) . . ?
C014 O00A C00O 117.9(3) . . ?
C018 O00B C00L 117.5(3) . . ?
O002 C00G H00G 109.6 . . ?
O002 C00G C00H 109.49(19) . . ?
O002 C00G C00N 106.98(19) . . ?
C00H C00G H00G 109.6 . . ?
C00N C00G H00G 109.6 . . ?
C00N C00G C00H 111.38(19) . . ?
O003 C00H C00G 108.54(19) . . ?
O003 C00H H00H 110.2 . . ?
O003 C00H C00J 108.36(19) . . ?
C00G C00H H00H 110.2 . . ?
C00J C00H C00G 109.17(19) . . ?
C00J C00H H00H 110.2 . . ?
O001 C00I H00I 110.8 . . ?
O001 C00I C00J 110.11(19) . . ?
O001 C00I C00K 105.46(18) . . ?
C00J C00I H00I 110.8 . . ?
C00J C00I C00K 108.86(19) . . ?
C00K C00I H00I 110.8 . . ?
O004 C00J C00H 107.64(19) . . ?
O004 C00J C00I 109.49(19) . . ?
O004 C00J H00J 110.0 . . ?
C00H C00J H00J 110.0 . . ?
C00I C00J C00H 109.73(19) . . ?
C00I C00J H00J 110.0 . . ?
O005 C00K C00I 108.7(2) . . ?
O005 C00K H00K 109.4 . . ?
O005 C00K C00N 108.5(2) . . ?
C00I C00K H00K 109.4 . . ?
C00N C00K C00I 111.5(2) . . ?
C00N C00K H00K 109.4 . . ?
O00B C00L H00L 110.2 . . ?
O00B C00L C00O 108.1(2) . . ?
O00B C00L C00R 108.3(2) . . ?
C00O C00L H00L 110.2 . . ?
C00R C00L H00L 110.2 . . ?
C00R C00L C00O 110.0(2) . . ?
O006 C00N C00G 107.8(2) . . ?
O006 C00N C00K 109.0(2) . . ?
O006 C00N H00N 110.1 . . ?
C00G C00N C00K 109.8(2) . . ?
C00G C00N H00N 110.1 . . ?
C00K C00N H00N 110.1 . . ?
O00A C00O C00L 108.1(2) . . ?
O00A C00O H00O 110.4 . . ?
O00A C00O C00Q 107.9(2) . . ?
C00L C00O H00O 110.4 . . ?
C00Q C00O C00L 109.7(2) . . ?
C00Q C00O H00O 110.4 . . ?
O002 C00P H00P 116.9 . . ?
O008 C00P O002 126.3(3) . . ?
O008 C00P H00P 116.9 . . ?
O009 C00Q C00O 106.9(2) . . ?
O009 C00Q H00Q 110.0 . . ?
O009 C00Q C010 108.3(2) . . ?
C00O C00Q H00Q 110.0 . . ?
C00O C00Q C010 111.5(3) . . ?
C010 C00Q H00Q 110.0 . . ?
O007 C00R C00L 106.7(2) . . ?
O007 C00R H00R 110.3 . . ?
O007 C00R C011 109.4(2) . . ?
C00L C00R H00R 110.3 . . ?
C011 C00R C00L 109.9(3) . . ?
C011 C00R H00R 110.3 . . ?
O003 C00S H00S 117.0 . . ?
O00F C00S O003 125.9(3) . . ?
O00F C00S H00S 117.0 . . ?
O001 C00V H00V 117.3 . . ?
O001 C00V H00B 117.0 . . ?
O00E C00V O001 125.4(7) . . ?
O00E C00V H00V 117.3 . . ?
O4 C00V O001 126.1(11) . . ?
O4 C00V H00B 117.0 . . ?
O007 C00X H00X 117.0 . . ?
O00D C00X O007 126.0(3) . . ?
O00D C00X H00X 117.0 . . ?
O009 C00Y H00Y 117.9 . . ?
O009 C00Y H00A 117.1 . . ?
O00C C00Y O009 124.2(17) . . ?
O00C C00Y H00Y 117.9 . . ?
O5 C00Y O009 125.9(14) . . ?
O5 C00Y H00A 117.1 . . ?
O005 C00Z H00Z 116.8 . . ?
O00M C00Z O005 126.4(3) . . ?
O00M C00Z H00Z 116.8 . . ?
C00Q C010 H010 106.7 . . ?
C00Q C010 H01A 106.7 . . ?
C00Q C010 C011 111.0(2) . . ?
C011 C010 H010 106.7 . . ?
C011 C010 H01A 106.7 . . ?
O019 C010 C00Q 115.3(4) . . ?
O019 C010 H010 106.7 . . ?
O019 C010 C011 109.9(4) . . ?
O2 C010 C00Q 111.8(3) . . ?
O2 C010 H01A 106.7 . . ?
O2 C010 C011 113.6(4) . . ?
C00R C011 C010 110.1(3) . . ?
C00R C011 H011 105.4 . . ?
C00R C011 H01B 107.3 . . ?
C010 C011 H011 105.4 . . ?
C010 C011 H01B 107.3 . . ?
O01C C011 C00R 120.5(4) . . ?
O01C C011 C010 108.7(3) . . ?
O01C C011 H011 105.4 . . ?
O1 C011 C00R 109.4(3) . . ?
O1 C011 C010 115.0(4) . . ?
O1 C011 H01B 107.3 . . ?
O004 C012 H012 117.4 . . ?
O00U C012 O004 125.2(3) . . ?
O00U C012 H012 117.4 . . ?
O00A C014 H014 117.2 . . ?
O00W C014 O00A 125.5(4) . . ?
O00W C014 H014 117.2 . . ?
O01C C017 H017 117.7 . . ?
O10 C017 H017 117.7 . . ?
O10 C017 O01C 124.5(10) . . ?
O00B C018 H018 117.4 . . ?
O00T C018 O00B 125.1(4) . . ?
O00T C018 H018 117.4 . . ?
C010 O019 C1 126.1(5) . . ?
O006 C01A H01C 116.9 . . ?
O006 C01A H01D 119.2 . . ?
O01B C01A O006 126.2(10) . . ?
O01B C01A H01C 116.9 . . ?
O6 C01A O006 121.6(17) . . ?
O6 C01A H01D 119.2 . . ?
C017 O01C C011 123.2(6) . . ?
O019 C1 H1 119.2 . . ?
O3A C1 O019 121.6(11) . . ?
O3A C1 H1 119.2 . . ?
C011 O1 C3 121.1(5) . . ?
O1 C3 H3 117.1 . . ?
O01E C3 O1 125.8(9) . . ?
O01E C3 H3 117.1 . . ?
C010 O2 C2 123.9(7) . . ?
O3 C2 O2 129.1(11) . . ?
O3 C2 H2 115.5 . . ?
O2 C2 H2 115.5 . . ?

loop_
_geom_bond_atom_site_label_1
_geom_bond_atom_site_label_2
_geom_bond_distance
_geom_bond_site_symmetry_2
_geom_bond_publ_flag
O001 C00I 1.440(3) . ?
O001 C00V 1.336(4) . ?
O002 C00G 1.439(3) . ?
O002 C00P 1.337(3) . ?
O003 C00H 1.434(3) . ?
O003 C00S 1.348(4) . ?
O004 C00J 1.431(3) . ?
O004 C012 1.352(4) . ?
O005 C00K 1.434(3) . ?
O005 C00Z 1.354(4) . ?
O006 C00N 1.417(3) . ?
O006 C01A 1.358(5) . ?
O007 C00R 1.439(3) . ?
O007 C00X 1.329(4) . ?
O008 C00P 1.180(4) . ?
O009 C00Q 1.439(3) . ?
O009 C00Y 1.336(4) . ?
O00A C00O 1.419(3) . ?
O00A C014 1.343(5) . ?
O00B C00L 1.416(3) . ?
O00B C018 1.330(5) . ?
O00C C00Y 1.175(12) . ?
O00D C00X 1.178(4) . ?
O00E C00V 1.203(14) . ?
O00F C00S 1.179(4) . ?
C00G H00G 0.9800 . ?
C00G C00H 1.520(3) . ?
C00G C00N 1.519(3) . ?
C00H H00H 0.9800 . ?
C00H C00J 1.517(3) . ?
C00I H00I 0.9800 . ?
C00I C00J 1.516(3) . ?
C00I C00K 1.522(3) . ?
C00J H00J 0.9800 . ?
C00K H00K 0.9800 . ?
C00K C00N 1.520(3) . ?
C00L H00L 0.9800 . ?
C00L C00O 1.519(3) . ?
C00L C00R 1.507(4) . ?
O00M C00Z 1.174(5) . ?
C00N H00N 0.9800 . ?
C00O H00O 0.9800 . ?
C00O C00Q 1.507(4) . ?
C00P H00P 0.9300 . ?
C00Q H00Q 0.9800 . ?
C00Q C010 1.512(4) . ?
C00R H00R 0.9800 . ?
C00R C011 1.503(5) . ?
C00S H00S 0.9300 . ?
O00T C018 1.188(5) . ?
O00U C012 1.165(5) . ?
C00V H00V 0.9300 . ?
C00V H00B 0.9300 . ?
C00V O4 1.13(2) . ?
O00W C014 1.171(6) . ?
C00X H00X 0.9300 . ?
C00Y H00Y 0.9300 . ?
C00Y H00A 0.9300 . ?
C00Y O5 1.190(11) . ?
C00Z H00Z 0.9300 . ?
C010 H010 0.9800 . ?
C010 H01A 0.9800 . ?
C010 C011 1.523(4) . ?
C010 O019 1.268(5) . ?
C010 O2 1.250(5) . ?
C011 H011 0.9800 . ?
C011 H01B 0.9800 . ?
C011 O01C 1.361(5) . ?
C011 O1 1.201(5) . ?
C012 H012 0.9300 . ?
C014 H014 0.9300 . ?
C017 H017 0.9300 . ?
C017 O01C 1.321(12) . ?
C017 O10 1.200(14) . ?
C018 H018 0.9300 . ?
O019 C1 1.331(10) . ?
C01A H01C 0.9300 . ?
C01A H01D 0.9300 . ?
C01A O01B 1.153(12) . ?
C01A O6 1.165(15) . ?
C1 H1 0.9300 . ?
C1 O3A 1.138(17) . ?
O3 C2 1.105(17) . ?
O1 C3 1.316(8) . ?
C3 H3 0.9300 . ?
C3 O01E 1.176(12) . ?
O2 C2 1.325(11) . ?
C2 H2 0.9300 . ?

loop_
_geom_torsion_atom_site_label_1
_geom_torsion_atom_site_label_2
_geom_torsion_atom_site_label_3
_geom_torsion_atom_site_label_4
_geom_torsion
_geom_torsion_site_symmetry_1
_geom_torsion_site_symmetry_2
_geom_torsion_site_symmetry_3
_geom_torsion_site_symmetry_4
_geom_torsion_publ_flag
O001 C00I C00J O004 -66.0(2) . . . . ?
O001 C00I C00J C00H 176.07(19) . . . . ?
O001 C00I C00K O005 63.6(2) . . . . ?
O001 C00I C00K C00N -176.9(2) . . . . ?
O002 C00G C00H O003 -65.5(2) . . . . ?
O002 C00G C00H C00J 176.60(19) . . . . ?
O002 C00G C00N O006 -56.7(2) . . . . ?
O002 C00G C00N C00K -175.4(2) . . . . ?
O003 C00H C00J O004 62.0(2) . . . . ?
O003 C00H C00J C00I -178.95(19) . . . . ?
O005 C00K C00N O006 57.8(3) . . . . ?
O005 C00K C00N C00G 175.6(2) . . . . ?
O007 C00R C011 C010 175.8(3) . . . . ?
O007 C00R C011 O01C -56.5(4) . . . . ?
O007 C00R C011 O1 48.4(4) . . . . ?
O009 C00Q C010 C011 172.3(3) . . . . ?
O009 C00Q C010 O019 -62.0(4) . . . . ?
O009 C00Q C010 O2 44.3(4) . . . . ?
O00A C00O C00Q O009 68.0(3) . . . . ?
O00A C00O C00Q C010 -173.9(2) . . . . ?
O00B C00L C00O O00A -65.4(3) . . . . ?
O00B C00L C00O C00Q 177.2(2) . . . . ?
O00B C00L C00R O007 62.6(3) . . . . ?
O00B C00L C00R C011 -178.9(2) . . . . ?
C00G O002 C00P O008 -4.1(4) . . . . ?
C00G C00H C00J O004 -179.99(19) . . . . ?
C00G C00H C00J C00I -60.9(3) . . . . ?
C00H O003 C00S O00F -4.1(5) . . . . ?
C00H C00G C00N O006 62.9(2) . . . . ?
C00H C00G C00N C00K -55.7(3) . . . . ?
C00I O001 C00V O00E -9.4(9) . . . . ?
C00I O001 C00V O4 6.3(15) . . . . ?
C00I C00K C00N O006 -61.9(3) . . . . ?
C00I C00K C00N C00G 56.0(3) . . . . ?
C00J O004 C012 O00U 0.4(6) . . . . ?
C00J C00I C00K O005 -178.28(19) . . . . ?
C00J C00I C00K C00N -58.8(3) . . . . ?
C00K O005 C00Z O00M 0.3(5) . . . . ?
C00K C00I C00J O004 178.9(2) . . . . ?
C00K C00I C00J C00H 60.9(3) . . . . ?
C00L O00B C018 O00T 0.0(6) . . . . ?
C00L C00O C00Q O009 -174.4(2) . . . . ?
C00L C00O C00Q C010 -56.3(3) . . . . ?
C00L C00R C011 C010 59.0(4) . . . . ?
C00L C00R C011 O01C -173.3(3) . . . . ?
C00L C00R C011 O1 -68.4(4) . . . . ?
C00N O006 C01A O01B 14.1(15) . . . . ?
C00N O006 C01A O6 -22(4) . . . . ?
C00N C00G C00H O003 176.41(19) . . . . ?
C00N C00G C00H C00J 58.5(3) . . . . ?
C00O O00A C014 O00W 0.7(7) . . . . ?
C00O C00L C00R O007 -179.5(2) . . . . ?
C00O C00L C00R C011 -61.0(3) . . . . ?
C00O C00Q C010 C011 55.0(4) . . . . ?
C00O C00Q C010 O019 -179.3(3) . . . . ?
C00O C00Q C010 O2 -73.0(4) . . . . ?
C00P O002 C00G C00H 106.8(2) . . . . ?
C00P O002 C00G C00N -132.4(2) . . . . ?
C00Q O009 C00Y O00C -11.1(18) . . . . ?
C00Q O009 C00Y O5 13(3) . . . . ?
C00Q C010 C011 C00R -55.9(4) . . . . ?
C00Q C010 C011 O01C 170.1(4) . . . . ?
C00Q C010 C011 O1 68.4(4) . . . . ?
C00Q C010 O019 C1 122.4(7) . . . . ?
C00Q C010 O2 C2 -135.6(7) . . . . ?
C00R O007 C00X O00D -3.8(5) . . . . ?
C00R C00L C00O O00A 176.5(2) . . . . ?
C00R C00L C00O C00Q 59.1(3) . . . . ?
C00R C011 O01C C017 97.0(8) . . . . ?
C00R C011 O1 C3 -134.1(5) . . . . ?
C00S O003 C00H C00G 124.5(2) . . . . ?
C00S O003 C00H C00J -117.1(2) . . . . ?
C00V O001 C00I C00J 96.7(3) . . . . ?
C00V O001 C00I C00K -146.1(3) . . . . ?
C00X O007 C00R C00L -126.9(3) . . . . ?
C00X O007 C00R C011 114.3(3) . . . . ?
C00Y O009 C00Q C00O -132.5(3) . . . . ?
C00Y O009 C00Q C010 107.3(3) . . . . ?
C00Z O005 C00K C00I -111.5(3) . . . . ?
C00Z O005 C00K C00N 127.1(3) . . . . ?
C010 C011 O01C C017 -134.6(7) . . . . ?
C010 C011 O1 C3 101.3(6) . . . . ?
C010 O019 C1 O3A -8.6(17) . . . . ?
C010 O2 C2 O3 -1.9(18) . . . . ?
C011 C010 O019 C1 -111.3(7) . . . . ?
C011 C010 O2 C2 97.9(8) . . . . ?
C011 O1 C3 O01E 12.8(13) . . . . ?
C012 O004 C00J C00H -136.1(3) . . . . ?
C012 O004 C00J C00I 104.7(3) . . . . ?
C014 O00A C00O C00L 112.7(3) . . . . ?
C014 O00A C00O C00Q -128.7(3) . . . . ?
C018 O00B C00L C00O 126.3(3) . . . . ?
C018 O00B C00L C00R -114.7(3) . . . . ?
O019 C010 C011 C00R 175.5(4) . . . . ?
O019 C010 C011 O01C 41.4(6) . . . . ?
C01A O006 C00N C00G 122.5(3) . . . . ?
C01A O006 C00N C00K -118.4(3) . . . . ?
O2 C010 C011 C00R 71.1(4) . . . . ?
O2 C010 C011 O1 -164.6(4) . . . . ?
O10 C017 O01C C011 8.9(16) . . . . ?
